data_7720218
loop_
_publ_author_name
'Burlak, Pavel V.'
'Cheplakova, Anastasia M.'
'Samsonenko, Denis G.'
'Vinogradov, Andrey V.'
'Kovalenko, Konstantin A.'
'Fedin, Vladimir P.'

_publ_section_title
;
 Confinement of Cd(II) by 2,2'-bipyridyl: control of structural
 transformations and porosity in perfluorinated biphenyldicarboxylate
 MOFs.
;
_journal_issue 7
_journal_name_full 'Dalton transactions (Cambridge, England : 2003)'
_journal_page_first 2937
_journal_page_last 2947
_journal_paper_doi 10.1039/d5dt02607e
_journal_volume 55
_journal_year 2026
_chemical_formula_sum 'C48 H16 Cd2 F16 N4 O8'
_chemical_formula_weight 1305.45
_space_group_crystal_system monoclinic
_space_group_IT_number 14
_space_group_name_Hall '-P 2ybc'
_space_group_name_H-M_alt 'P 1 21/c 1'
_atom_sites_solution_hydrogens geom
_atom_sites_solution_primary dual
_atom_sites_solution_secondary difmap
_audit_creation_method SHELXL-2019/3
_audit_update_record
;
2025-09-12 deposited with the CCDC.	2025-12-19 downloaded from the CCDC.
;
_cell_angle_alpha 90
_cell_angle_beta 97.430(3)
_cell_angle_gamma 90
_cell_formula_units_Z 2
_cell_length_a 9.4987(10)
_cell_length_b 22.510(2)
_cell_length_c 10.7668(11)
_cell_measurement_reflns_used 9797
_cell_measurement_temperature 150(2)
_cell_measurement_theta_max 32.97
_cell_measurement_theta_min 2.34
_cell_volume 2282.8(4)
_computing_cell_refinement 'SAINT (Bruker-AXS, 2016)'
_computing_data_collection 'APEX3 (Bruker-AXS, 2016)'
_computing_data_reduction 'SAINT (Bruker-AXS, 2016)'
_computing_molecular_graphics 'ShelXle (H\"ubschle, 2011)'
_computing_publication_material 'CIFTAB (Sheldrick, 2015)'
_computing_structure_refinement 'SHELXL-2018 (Sheldrick, 2015)'
_computing_structure_solution 'SHELXT-2018 (Sheldrick, 2015)'
_diffrn_ambient_temperature 150(2)
_diffrn_detector PIXEL
_diffrn_detector_area_resol_mean 7.41
_diffrn_detector_type 'Bruker PHOTON III area detector'
_diffrn_measured_fraction_theta_full 0.988
_diffrn_measured_fraction_theta_max 0.988
_diffrn_measurement_device 'three-circle diffractometer'
_diffrn_measurement_device_type 'Bruker D8 Venture diffractometer'
_diffrn_measurement_method '\w and \f scans'
_diffrn_radiation_monochromator 'Incoatec HELIOS multilayer mirrors'
_diffrn_radiation_type MoK\a
_diffrn_radiation_wavelength 0.71073
_diffrn_reflns_av_R_equivalents 0.0382
_diffrn_reflns_av_unetI/netI 0.0282
_diffrn_reflns_Laue_measured_fraction_full 0.988
_diffrn_reflns_Laue_measured_fraction_max 0.988
_diffrn_reflns_limit_h_max 11
_diffrn_reflns_limit_h_min -11
_diffrn_reflns_limit_k_max 27
_diffrn_reflns_limit_k_min -27
_diffrn_reflns_limit_l_max 12
_diffrn_reflns_limit_l_min -12
_diffrn_reflns_number 32876
_diffrn_reflns_point_group_measured_fraction_full 0.988
_diffrn_reflns_point_group_measured_fraction_max 0.988
_diffrn_reflns_theta_full 25.242
_diffrn_reflns_theta_max 25.348
_diffrn_reflns_theta_min 2.111
_diffrn_source 'Incoatec IuS3.0 microfocus X-ray tube'
_exptl_absorpt_coefficient_mu 1.059
_exptl_absorpt_correction_T_max 0.7469
_exptl_absorpt_correction_T_min 0.6346
_exptl_absorpt_correction_type multi-scan
_exptl_absorpt_process_details
;
 SADABS 2016/2: Krause, L., Herbst-Irmer, R., Sheldrick G.M. & Stalke D.,
 J. Appl. Cryst. 48 (2015) 3-10
;
_exptl_crystal_colour colorless
_exptl_crystal_density_diffrn 1.899
_exptl_crystal_description block
_exptl_crystal_F_000 1272
_exptl_crystal_size_max 0.08
_exptl_crystal_size_mid 0.08
_exptl_crystal_size_min 0.08
_refine_diff_density_max 1.603
_refine_diff_density_min -0.928
_refine_diff_density_rms 0.110
_refine_ls_extinction_method none
_refine_ls_goodness_of_fit_ref 1.135
_refine_ls_hydrogen_treatment constr
_refine_ls_matrix_type full
_refine_ls_number_parameters 352
_refine_ls_number_reflns 4139
_refine_ls_number_restraints 0
_refine_ls_restrained_S_all 1.135
_refine_ls_R_factor_all 0.0432
_refine_ls_R_factor_gt 0.0403
_refine_ls_shift/su_max 0.001
_refine_ls_shift/su_mean 0.000
_refine_ls_structure_factor_coef Fsqd
_refine_ls_weighting_details 'w=1/[\s^2^(Fo^2^)+(0.0172P)^2^+13.3970P] where P=(Fo^2^+2Fc^2^)/3'
_refine_ls_weighting_scheme calc
_refine_ls_wR_factor_gt 0.0975
_refine_ls_wR_factor_ref 0.0985
_reflns_Friedel_coverage 0.000
_reflns_number_gt 3845
_reflns_number_total 4139
_reflns_threshold_expression 'I > 2\s(I)'
_cod_data_source_file d5dt02607e2.cif
_cod_data_source_block gv112-5
_cod_original_sg_symbol_H-M 'P 21/c'
_cod_database_code 7720218
_shelx_shelxl_version_number 2019/3
_shelx_space_group_comment
;
The symmetry employed for this shelxl refinement is uniquely defined
by the following loop, which should always be used as a source of
symmetry information in preference to the above space-group names.
They are only intended as comments.
;
_shelx_estimated_absorpt_t_min 0.920
_shelx_estimated_absorpt_t_max 0.920

loop_
_space_group_symop_operation_xyz
'x, y, z'
'-x, y+1/2, -z+1/2'
'-x, -y, -z'
'x, -y-1/2, z-1/2'

loop_
_atom_site_label
_atom_site_type_symbol
_atom_site_fract_x
_atom_site_fract_y
_atom_site_fract_z
_atom_site_U_iso_or_equiv
_atom_site_adp_type
_atom_site_occupancy
_atom_site_site_symmetry_order
_atom_site_calc_flag
_atom_site_refinement_flags_posn
_atom_site_refinement_flags_adp
_atom_site_refinement_flags_occupancy
_atom_site_disorder_assembly
_atom_site_disorder_group
Cd1 Cd 0.06569(3) 0.51534(2) 0.35064(3) 0.01799(11) Uani 1 1 d . . . . .
N1 N 0.1820(4) 0.49225(17) 0.1747(4) 0.0240(8) Uani 1 1 d . . . . .
N2 N 0.0282(4) 0.59025(17) 0.2013(4) 0.0235(8) Uani 1 1 d . . . . .
C1 C 0.2666(6) 0.4453(2) 0.1706(5) 0.0329(12) Uani 1 1 d . . . . .
H1 H 0.284053 0.420635 0.242511 0.039 Uiso 1 1 calc R U . . .
C2 C 0.3298(6) 0.4312(3) 0.0661(5) 0.0380(13) Uani 1 1 d . . . . .
H2 H 0.390371 0.397614 0.066112 0.046 Uiso 1 1 calc R U . . .
C3 C 0.3033(6) 0.4669(3) -0.0384(5) 0.0374(13) Uani 1 1 d . . . . .
H3 H 0.343875 0.457707 -0.112287 0.045 Uiso 1 1 calc R U . . .
C4 C 0.2170(5) 0.5162(2) -0.0345(5) 0.0318(11) Uani 1 1 d . . . . .
H4 H 0.198353 0.541521 -0.105238 0.038 Uiso 1 1 calc R U . . .
C5 C 0.1584(5) 0.5280(2) 0.0737(4) 0.0222(10) Uani 1 1 d . . . . .
C6 C 0.0682(5) 0.5814(2) 0.0879(4) 0.0222(10) Uani 1 1 d . . . . .
C7 C 0.0289(6) 0.6202(2) -0.0111(5) 0.0328(12) Uani 1 1 d . . . . .
H7 H 0.055835 0.612951 -0.091670 0.039 Uiso 1 1 calc R U . . .
C8 C -0.0512(6) 0.6701(2) 0.0111(5) 0.0367(13) Uani 1 1 d . . . . .
H8 H -0.079356 0.697366 -0.054679 0.044 Uiso 1 1 calc R U . . .
C9 C -0.0890(6) 0.6796(2) 0.1272(5) 0.0309(11) Uani 1 1 d . . . . .
H9 H -0.142444 0.713730 0.143752 0.037 Uiso 1 1 calc R U . . .
C10 C -0.0479(5) 0.6386(2) 0.2207(5) 0.0271(11) Uani 1 1 d . . . . .
H10 H -0.074755 0.645048 0.301626 0.032 Uiso 1 1 calc R U . . .
O11 O 0.2451(4) 0.45994(17) 0.4463(3) 0.0357(9) Uani 1 1 d . . . . .
O12 O 0.1708(4) 0.45819(16) 0.6353(4) 0.0334(8) Uani 1 1 d . . . . .
C11 C 0.2445(5) 0.4415(2) 0.5537(4) 0.0215(10) Uani 1 1 d . . . . .
C12 C 0.3472(5) 0.3907(2) 0.5941(4) 0.0208(9) Uani 1 1 d . . . . .
C13 C 0.3163(5) 0.3332(2) 0.5528(5) 0.0253(10) Uani 1 1 d . . . . .
C14 C 0.4017(5) 0.2861(2) 0.5937(5) 0.0230(10) Uani 1 1 d . . . . .
C15 C 0.5221(5) 0.2932(2) 0.6797(4) 0.0227(10) Uani 1 1 d . . . . .
C16 C 0.5532(5) 0.3509(2) 0.7198(4) 0.0226(10) Uani 1 1 d . . . . .
C17 C 0.4681(5) 0.3983(2) 0.6784(4) 0.0227(10) Uani 1 1 d . . . . .
F1 F 0.1981(3) 0.32270(13) 0.4726(3) 0.0349(7) Uani 1 1 d . . . . .
F2 F 0.3677(3) 0.23135(12) 0.5487(3) 0.0355(7) Uani 1 1 d . . . . .
F3 F 0.6663(3) 0.36082(13) 0.8060(3) 0.0364(7) Uani 1 1 d . . . . .
F4 F 0.5044(3) 0.45289(12) 0.7210(3) 0.0324(7) Uani 1 1 d . . . . .
O13 O 0.9464(4) 0.07207(14) 0.8168(3) 0.0287(8) Uani 1 1 d . . . . .
O14 O 0.8778(4) 0.08838(15) 1.0058(3) 0.0351(9) Uani 1 1 d . . . . .
C18 C 0.8794(5) 0.09748(19) 0.8920(4) 0.0220(10) Uani 1 1 d . . . . .
C19 C 0.7855(5) 0.1485(2) 0.8370(4) 0.0221(10) Uani 1 1 d . . . . .
C20 C 0.8405(5) 0.1948(2) 0.7724(4) 0.0218(9) Uani 1 1 d . . . . .
C21 C 0.7566(5) 0.2405(2) 0.7206(4) 0.0231(10) Uani 1 1 d . . . . .
C22 C 0.6117(5) 0.2424(2) 0.7296(4) 0.0228(10) Uani 1 1 d . . . . .
C23 C 0.5564(5) 0.1957(2) 0.7912(5) 0.0255(10) Uani 1 1 d . . . . .
C24 C 0.6408(5) 0.1498(2) 0.8442(5) 0.0259(10) Uani 1 1 d . . . . .
F5 F 0.9800(3) 0.19632(12) 0.7634(3) 0.0290(6) Uani 1 1 d . . . . .
F6 F 0.8150(3) 0.28345(12) 0.6567(3) 0.0328(7) Uani 1 1 d . . . . .
F7 F 0.4165(3) 0.19476(14) 0.8023(3) 0.0375(7) Uani 1 1 d . . . . .
F8 F 0.5797(3) 0.10573(14) 0.9008(3) 0.0401(8) Uani 1 1 d . . . . .

loop_
_atom_site_aniso_label
_atom_site_aniso_U_11
_atom_site_aniso_U_22
_atom_site_aniso_U_33
_atom_site_aniso_U_23
_atom_site_aniso_U_13
_atom_site_aniso_U_12
Cd1 0.01916(17) 0.01416(17) 0.01948(18) -0.00034(13) -0.00195(12) 0.00055(12)
N1 0.023(2) 0.0193(19) 0.028(2) -0.0027(16) -0.0007(16) 0.0008(16)
N2 0.024(2) 0.0175(19) 0.027(2) 0.0017(16) -0.0025(16) -0.0010(16)
C1 0.036(3) 0.029(3) 0.032(3) 0.000(2) -0.001(2) 0.007(2)
C2 0.038(3) 0.035(3) 0.041(3) -0.005(2) 0.005(2) 0.012(2)
C3 0.039(3) 0.045(3) 0.030(3) -0.010(2) 0.012(2) 0.003(3)
C4 0.034(3) 0.038(3) 0.024(3) 0.001(2) 0.006(2) 0.002(2)
C5 0.019(2) 0.024(2) 0.022(2) -0.0043(18) -0.0053(18) -0.0050(18)
C6 0.021(2) 0.023(2) 0.022(2) -0.0020(19) -0.0023(18) -0.0040(18)
C7 0.038(3) 0.032(3) 0.027(3) 0.002(2) -0.003(2) 0.000(2)
C8 0.044(3) 0.032(3) 0.032(3) 0.010(2) -0.004(2) 0.006(2)
C9 0.036(3) 0.020(2) 0.034(3) 0.003(2) -0.005(2) 0.003(2)
C10 0.031(3) 0.021(2) 0.029(3) -0.0027(19) 0.002(2) 0.000(2)
O11 0.040(2) 0.041(2) 0.0245(19) 0.0066(16) -0.0038(16) 0.0146(17)
O12 0.0256(18) 0.033(2) 0.043(2) 0.0124(17) 0.0105(16) 0.0119(15)
C11 0.015(2) 0.019(2) 0.029(3) -0.0006(19) -0.0030(19) 0.0010(17)
C12 0.018(2) 0.021(2) 0.023(2) 0.0012(18) -0.0003(18) 0.0041(18)
C13 0.019(2) 0.026(2) 0.029(3) -0.006(2) -0.0071(19) 0.0031(19)
C14 0.023(2) 0.016(2) 0.030(3) 0.0003(19) 0.0014(19) 0.0013(18)
C15 0.020(2) 0.020(2) 0.027(2) 0.0010(19) -0.0024(19) 0.0056(18)
C16 0.018(2) 0.026(2) 0.022(2) -0.0008(19) -0.0046(18) 0.0028(18)
C17 0.023(2) 0.017(2) 0.027(2) -0.0033(18) 0.0002(19) 0.0002(18)
F1 0.0264(15) 0.0292(15) 0.0432(18) -0.0070(13) -0.0182(13) 0.0028(12)
F2 0.0323(16) 0.0187(14) 0.0507(19) -0.0050(13) -0.0128(14) 0.0001(12)
F3 0.0283(15) 0.0288(15) 0.0451(18) -0.0075(13) -0.0214(13) 0.0048(12)
F4 0.0297(15) 0.0193(14) 0.0449(18) -0.0070(13) -0.0075(13) 0.0008(12)
O13 0.0290(18) 0.0197(17) 0.037(2) 0.0054(15) 0.0031(15) 0.0097(14)
O14 0.058(2) 0.0197(17) 0.0248(19) 0.0010(14) -0.0067(17) 0.0066(16)
C18 0.022(2) 0.015(2) 0.026(3) 0.0015(18) -0.0070(19) -0.0012(18)
C19 0.025(2) 0.019(2) 0.021(2) -0.0004(18) -0.0024(19) 0.0032(18)
C20 0.020(2) 0.019(2) 0.025(2) -0.0010(18) -0.0020(18) 0.0022(18)
C21 0.020(2) 0.018(2) 0.029(2) 0.0055(19) -0.0033(19) 0.0005(18)
C22 0.022(2) 0.020(2) 0.025(2) 0.0054(19) -0.0035(19) 0.0047(18)
C23 0.018(2) 0.029(3) 0.029(3) 0.002(2) 0.0022(19) 0.0066(19)
C24 0.029(3) 0.023(2) 0.026(3) 0.008(2) 0.005(2) 0.0017(19)
F5 0.0194(13) 0.0234(14) 0.0426(17) 0.0035(12) -0.0028(12) 0.0031(11)
F6 0.0243(14) 0.0230(14) 0.0496(19) 0.0150(13) -0.0007(13) -0.0005(12)
F7 0.0233(15) 0.0388(17) 0.052(2) 0.0139(15) 0.0111(14) 0.0068(13)
F8 0.0376(17) 0.0339(17) 0.051(2) 0.0220(15) 0.0158(15) 0.0039(13)

loop_
_atom_type_symbol
_atom_type_description
_atom_type_scat_dispersion_real
_atom_type_scat_dispersion_imag
_atom_type_scat_source
C C 0.0033 0.0016 'International Tables Vol C Tables 4.2.6.8 and 6.1.1.4'
H H 0.0000 0.0000 'International Tables Vol C Tables 4.2.6.8 and 6.1.1.4'
N N 0.0061 0.0033 'International Tables Vol C Tables 4.2.6.8 and 6.1.1.4'
O O 0.0106 0.0060 'International Tables Vol C Tables 4.2.6.8 and 6.1.1.4'
F F 0.0171 0.0103 'International Tables Vol C Tables 4.2.6.8 and 6.1.1.4'
Cd Cd -0.8075 1.2024 'International Tables Vol C Tables 4.2.6.8 and 6.1.1.4'

loop_
_geom_angle_atom_site_label_1
_geom_angle_atom_site_label_2
_geom_angle_atom_site_label_3
_geom_angle
_geom_angle_site_symmetry_1
_geom_angle_site_symmetry_3
_geom_angle_publ_flag
N2 Cd1 N1 69.63(14) . . ?
N2 Cd1 O12 78.35(13) . 3_566 ?
O11 Cd1 N1 80.82(13) . . ?
O11 Cd1 N2 139.23(14) . . ?
O11 Cd1 O12 141.76(13) . 3_566 ?
O11 Cd1 O13 85.77(13) . 4_465 ?
O11 Cd1 O14 89.51(14) . 2_656 ?
O12 Cd1 N1 130.97(13) 3_566 . ?
O13 Cd1 N1 87.51(13) 4_465 . ?
O13 Cd1 N2 119.18(13) 4_465 . ?
O13 Cd1 O12 76.64(13) 4_465 3_566 ?
O14 Cd1 N1 127.47(14) 2_656 . ?
O14 Cd1 N2 86.98(13) 2_656 . ?
O14 Cd1 O12 85.22(14) 2_656 3_566 ?
O14 Cd1 O13 143.42(13) 2_656 4_465 ?
C1 N1 Cd1 123.1(3) . . ?
C1 N1 C5 119.1(4) . . ?
C5 N1 Cd1 117.9(3) . . ?
C6 N2 Cd1 119.1(3) . . ?
C10 N2 Cd1 121.3(3) . . ?
C10 N2 C6 119.1(4) . . ?
N1 C1 H1 118.7 . . ?
N1 C1 C2 122.5(5) . . ?
C2 C1 H1 118.7 . . ?
C1 C2 H2 120.7 . . ?
C3 C2 C1 118.6(5) . . ?
C3 C2 H2 120.7 . . ?
C2 C3 H3 120.4 . . ?
C2 C3 C4 119.2(5) . . ?
C4 C3 H3 120.4 . . ?
C3 C4 H4 120.5 . . ?
C5 C4 C3 119.0(5) . . ?
C5 C4 H4 120.5 . . ?
N1 C5 C4 121.5(4) . . ?
N1 C5 C6 115.8(4) . . ?
C4 C5 C6 122.6(4) . . ?
N2 C6 C5 116.5(4) . . ?
N2 C6 C7 121.7(4) . . ?
C7 C6 C5 121.9(4) . . ?
C6 C7 H7 120.9 . . ?
C6 C7 C8 118.2(5) . . ?
C8 C7 H7 120.9 . . ?
C7 C8 H8 120.0 . . ?
C9 C8 C7 120.0(5) . . ?
C9 C8 H8 120.0 . . ?
C8 C9 H9 120.7 . . ?
C8 C9 C10 118.6(5) . . ?
C10 C9 H9 120.7 . . ?
N2 C10 C9 122.4(5) . . ?
N2 C10 H10 118.8 . . ?
C9 C10 H10 118.8 . . ?
C11 O11 Cd1 121.4(3) . . ?
C11 O12 Cd1 138.5(3) . 3_566 ?
O11 C11 O12 129.2(4) . . ?
O11 C11 C12 116.0(4) . . ?
O12 C11 C12 114.8(4) . . ?
C13 C12 C11 120.4(4) . . ?
C17 C12 C11 122.6(4) . . ?
C17 C12 C13 116.9(4) . . ?
C14 C13 C12 121.7(4) . . ?
F1 C13 C12 119.6(4) . . ?
F1 C13 C14 118.7(4) . . ?
C13 C14 C15 121.9(4) . . ?
F2 C14 C13 119.2(4) . . ?
F2 C14 C15 119.0(4) . . ?
C14 C15 C16 116.1(4) . . ?
C14 C15 C22 122.6(4) . . ?
C16 C15 C22 121.3(4) . . ?
C17 C16 C15 122.1(4) . . ?
F3 C16 C15 119.2(4) . . ?
F3 C16 C17 118.6(4) . . ?
C16 C17 C12 121.3(4) . . ?
F4 C17 C12 119.7(4) . . ?
F4 C17 C16 119.0(4) . . ?
C18 O13 Cd1 125.8(3) . 4_666 ?
C18 O14 Cd1 139.2(3) . 2_646 ?
O13 C18 O14 130.1(4) . . ?
O13 C18 C19 114.8(4) . . ?
O14 C18 C19 115.1(4) . . ?
C20 C19 C18 121.2(4) . . ?
C24 C19 C18 121.9(4) . . ?
C24 C19 C20 116.8(4) . . ?
C21 C20 C19 121.8(4) . . ?
F5 C20 C19 119.6(4) . . ?
F5 C20 C21 118.5(4) . . ?
C20 C21 C22 121.4(4) . . ?
F6 C21 C20 119.2(4) . . ?
F6 C21 C22 119.3(4) . . ?
C21 C22 C15 121.6(4) . . ?
C23 C22 C15 121.6(4) . . ?
C23 C22 C21 116.8(4) . . ?
C22 C23 C24 121.9(4) . . ?
F7 C23 C22 119.7(4) . . ?
F7 C23 C24 118.4(4) . . ?
C23 C24 C19 121.2(4) . . ?
F8 C24 C19 120.1(4) . . ?
F8 C24 C23 118.6(4) . . ?

loop_
_geom_bond_atom_site_label_1
_geom_bond_atom_site_label_2
_geom_bond_distance
_geom_bond_site_symmetry_2
_geom_bond_publ_flag
Cd1 N1 2.371(4) . yes
Cd1 N2 2.326(4) . yes
Cd1 O11 2.251(3) . yes
Cd1 O12 2.348(3) 3_566 yes
Cd1 O13 2.276(3) 4_465 yes
Cd1 O14 2.273(3) 2_656 yes
N1 C1 1.331(6) . ?
N1 C5 1.347(6) . ?
N2 C6 1.340(6) . ?
N2 C10 1.338(6) . ?
C1 H1 0.9500 . ?
C1 C2 1.380(8) . ?
C2 H2 0.9500 . ?
C2 C3 1.379(8) . ?
C3 H3 0.9500 . ?
C3 C4 1.384(8) . ?
C4 H4 0.9500 . ?
C4 C5 1.381(7) . ?
C5 C6 1.496(6) . ?
C6 C7 1.391(7) . ?
C7 H7 0.9500 . ?
C7 C8 1.393(8) . ?
C8 H8 0.9500 . ?
C8 C9 1.362(8) . ?
C9 H9 0.9500 . ?
C9 C10 1.384(7) . ?
C10 H10 0.9500 . ?
O11 C11 1.230(6) . ?
O12 C11 1.250(6) . ?
C11 C12 1.531(6) . ?
C12 C13 1.387(6) . ?
C12 C17 1.379(6) . ?
C13 C14 1.372(6) . ?
C13 F1 1.345(5) . ?
C14 C15 1.385(6) . ?
C14 F2 1.348(5) . ?
C15 C16 1.389(6) . ?
C15 C22 1.485(6) . ?
C16 C17 1.378(6) . ?
C16 F3 1.344(5) . ?
C17 F4 1.340(5) . ?
O13 C18 1.232(6) . ?
O14 C18 1.245(6) . ?
C18 C19 1.526(6) . ?
C19 C20 1.392(7) . ?
C19 C24 1.386(7) . ?
C20 C21 1.376(6) . ?
C20 F5 1.341(5) . ?
C21 C22 1.392(7) . ?
C21 F6 1.347(5) . ?
C22 C23 1.381(7) . ?
C23 C24 1.386(7) . ?
C23 F7 1.350(5) . ?
C24 F8 1.336(5) . ?
